data_4118072
loop_
_publ_author_name
'Satoshi Horike'
'Keisuke Kishida'
'Yoshihiro Watanabe'
'Yasutaka Inubushi'
'Daiki Umeyama'
'Masayuki Sugimoto'
'Tomohiro Fukushima'
'Munehiro Inukai'
'Susumu Kitagawa'

_publ_contact_author_address
;
Department of Synthetic Chemistry and Biological Chemistry
Graduate School of Engineering, Kyoto University
Katsura, Nishikyo-ku
Kyoto
615-8510
JAPAN
;
_publ_contact_author_email KITAGAWA@SBCHEM.KYOTO-U.AC.JP
_publ_contact_author_name 'Susumu Kitagawa'
_publ_section_title
;
 Dense Coordination Network Capable of Selective CO2 Capture from C1 and
 C2 Hydrocarbons
;
_journal_name_full 'Journal of the American Chemical Society'
_journal_page_first 9852
_journal_page_last 9855
_journal_paper_doi 10.1021/ja302043u
_journal_volume 134
_journal_year 2012
_chemical_formula_sum 'C10 H6.5 N1.5 O3 Zn0.5'
_chemical_formula_weight 228.35
_chemical_name_systematic
; 
 ? 
;
_space_group_IT_number 52
_symmetry_cell_setting orthorhombic
_symmetry_space_group_name_Hall '-P 2a 2bc'
_symmetry_space_group_name_H-M 'P n n a'
_atom_sites_solution_hydrogens geom
_atom_sites_solution_primary direct
_atom_sites_solution_secondary difmap
_audit_creation_method SHELXL-97
_cell_angle_alpha 90.00
_cell_angle_beta 90.00
_cell_angle_gamma 90.00
_cell_formula_units_Z 8
_cell_length_a 7.699(3)
_cell_length_b 17.608(8)
_cell_length_c 15.090(7)
_cell_measurement_temperature 223(2)
_cell_volume 2045.7(15)
_computing_structure_refinement 'SHELXL-97 (Sheldrick, 1997)'
_computing_structure_solution 'SHELXS-97 (Sheldrick, 1990)'
_diffrn_ambient_temperature 223(2)
_diffrn_measured_fraction_theta_full 0.998
_diffrn_measured_fraction_theta_max 0.922
_diffrn_measurement_device_type CCD
_diffrn_measurement_method \w
_diffrn_radiation_monochromator graphite
_diffrn_radiation_source 'fine-focus sealed tube'
_diffrn_radiation_type MoK\a
_diffrn_radiation_wavelength 0.71075
_diffrn_reflns_av_R_equivalents 0.0474
_diffrn_reflns_av_sigmaI/netI 0.0456
_diffrn_reflns_limit_h_max 11
_diffrn_reflns_limit_h_min -10
_diffrn_reflns_limit_k_max 25
_diffrn_reflns_limit_k_min -23
_diffrn_reflns_limit_l_max 12
_diffrn_reflns_limit_l_min -21
_diffrn_reflns_number 12958
_diffrn_reflns_theta_full 25.00
_diffrn_reflns_theta_max 31.38
_diffrn_reflns_theta_min 2.70
_exptl_absorpt_coefficient_mu 1.242
_exptl_absorpt_correction_T_max 0.7893
_exptl_absorpt_correction_T_min 0.7893
_exptl_crystal_colour prism
_exptl_crystal_density_diffrn 1.483
_exptl_crystal_description colorless
_exptl_crystal_F_000 928
_exptl_crystal_size_max 0.20
_exptl_crystal_size_mid 0.20
_exptl_crystal_size_min 0.20
_refine_diff_density_max 0.880
_refine_diff_density_min -0.581
_refine_diff_density_rms 0.072
_refine_ls_extinction_method none
_refine_ls_goodness_of_fit_ref 1.097
_refine_ls_hydrogen_treatment mixed
_refine_ls_matrix_type full
_refine_ls_number_parameters 138
_refine_ls_number_reflns 3113
_refine_ls_number_restraints 0
_refine_ls_restrained_S_all 1.097
_refine_ls_R_factor_all 0.1261
_refine_ls_R_factor_gt 0.0694
_refine_ls_shift/su_max 0.000
_refine_ls_shift/su_mean 0.000
_refine_ls_structure_factor_coef Fsqd
_refine_ls_weighting_details 'calc w=1/[\s^2^(Fo^2^)+(0.1000P)^2^+0.0000P] where P=(Fo^2^+2Fc^2^)/3'
_refine_ls_weighting_scheme calc
_refine_ls_wR_factor_gt 0.1777
_refine_ls_wR_factor_ref 0.2109
_reflns_number_gt 1776
_reflns_number_total 3113
_reflns_threshold_expression >2sigma(I)
_cod_data_source_file ja302043u_si_003.cif
_cod_data_source_block Zn-5NO2ip-dpe
_cod_original_cell_volume 2045.8(15)
_cod_original_formula_sum 'C10 H6.50 N1.50 O3 Zn0.50'
_cod_database_code 4118072

loop_
_symmetry_equiv_pos_as_xyz
'x, y, z'
'-x+1/2, -y, z'
'x, -y+1/2, -z+1/2'
'-x+1/2, y+1/2, -z+1/2'
'-x, -y, -z'
'x-1/2, y, -z'
'-x, y-1/2, z-1/2'
'x-1/2, -y-1/2, z-1/2'

loop_
_atom_site_label
_atom_site_type_symbol
_atom_site_fract_x
_atom_site_fract_y
_atom_site_fract_z
_atom_site_U_iso_or_equiv
_atom_site_adp_type
_atom_site_occupancy
_atom_site_symmetry_multiplicity
_atom_site_calc_flag
_atom_site_refinement_flags
Zn1 Zn 0.57828(8) 0.2500 0.2500 0.0503(3) Uani 1 2 d S
O1 O 0.4708(3) 0.17834(17) 0.16910(19) 0.0637(8) Uani 1 1 d .
O2 O 0.3824(5) 0.1274(2) 0.2956(2) 0.0860(11) Uani 1 1 d .
C1 C 0.7463(5) 0.2059(2) 0.4214(2) 0.0503(8) Uani 1 1 d .
H1 H 0.6947 0.2502 0.4440 0.060 Uiso 1 1 calc R
C2 C 0.9700(5) 0.0342(2) 0.5109(3) 0.0536(9) Uani 1 1 d .
H12 H 0.9739 0.0479 0.5711 0.064 Uiso 1 1 calc R
N1 N 0.7416(4) 0.19409(17) 0.33423(19) 0.0501(7) Uani 1 1 d .
C3 C 0.2500 0.0000 0.0271(3) 0.0538(13) Uani 1 2 d S
C4 C 0.8236(4) 0.1561(2) 0.4805(2) 0.0508(9) Uani 1 1 d .
H4 H 0.8253 0.1671 0.5414 0.061 Uiso 1 1 calc R
C5 C 0.8989(5) 0.0893(2) 0.4488(2) 0.0480(8) Uani 1 1 d .
C6 C 0.3188(5) 0.0618(2) 0.0698(3) 0.0554(9) Uani 1 1 d .
H6 H 0.3643 0.1029 0.0377 0.066 Uiso 1 1 calc R
N2 N 0.2500 0.0000 -0.0702(3) 0.0754(16) Uani 1 2 d S
C7 C 0.2500 0.0000 0.2066(4) 0.0577(14) Uani 1 2 d S
H7 H 0.2500 0.0000 0.2689 0.069 Uiso 1 2 calc SR
C8 C 0.8969(6) 0.0784(2) 0.3578(3) 0.0645(11) Uani 1 1 d .
H8 H 0.9491 0.0351 0.3330 0.077 Uiso 1 1 calc R
C9 C 0.3194(5) 0.0618(2) 0.1614(2) 0.0537(9) Uani 1 1 d .
O3 O 0.1799(5) -0.0528(3) -0.1085(2) 0.1095(14) Uani 1 1 d .
C10 C 0.3943(5) 0.1272(3) 0.2131(3) 0.0572(10) Uani 1 1 d .
C11 C 0.8186(6) 0.1309(3) 0.3043(3) 0.0698(13) Uani 1 1 d .
H11 H 0.8188 0.1221 0.2428 0.084 Uiso 1 1 calc R

loop_
_atom_site_aniso_label
_atom_site_aniso_U_11
_atom_site_aniso_U_22
_atom_site_aniso_U_33
_atom_site_aniso_U_23
_atom_site_aniso_U_13
_atom_site_aniso_U_12
Zn1 0.0677(5) 0.0479(4) 0.0353(3) 0.0078(2) 0.000 0.000
O1 0.0757(17) 0.0626(19) 0.0529(17) 0.0097(14) 0.0002(14) -0.0152(15)
O2 0.123(2) 0.091(3) 0.0435(19) -0.0064(16) 0.0063(17) -0.044(2)
C1 0.062(2) 0.045(2) 0.0440(19) -0.0016(15) -0.0041(16) 0.0037(18)
C2 0.068(2) 0.048(2) 0.044(2) 0.0016(16) -0.0133(17) 0.0010(19)
N1 0.0637(17) 0.0473(18) 0.0394(15) 0.0040(12) -0.0010(13) 0.0061(15)
C3 0.058(3) 0.073(4) 0.030(2) 0.000 0.000 0.006(3)
C4 0.066(2) 0.043(2) 0.0436(19) -0.0032(15) -0.0097(17) -0.0008(18)
C5 0.061(2) 0.0393(19) 0.0442(19) 0.0019(14) -0.0066(16) 0.0014(17)
C6 0.056(2) 0.064(3) 0.046(2) 0.0092(18) 0.0033(17) -0.0044(19)
N2 0.078(3) 0.110(5) 0.038(3) 0.000 0.000 0.010(3)
C7 0.064(3) 0.072(4) 0.037(3) 0.000 0.000 -0.020(3)
C8 0.098(3) 0.052(2) 0.044(2) -0.0013(17) -0.004(2) 0.023(2)
C9 0.056(2) 0.064(3) 0.0415(19) 0.0031(17) 0.0020(16) -0.0097(18)
O3 0.137(3) 0.148(4) 0.044(2) -0.028(2) -0.005(2) -0.008(3)
C10 0.065(2) 0.059(3) 0.047(2) 0.0028(19) 0.0009(18) -0.020(2)
C11 0.106(3) 0.066(3) 0.038(2) -0.0035(18) -0.002(2) 0.023(3)

loop_
_atom_type_symbol
_atom_type_description
_atom_type_scat_dispersion_real
_atom_type_scat_dispersion_imag
_atom_type_scat_source
C C 0.0033 0.0016 'International Tables Vol C Tables 4.2.6.8 and 6.1.1.4'
N N 0.0061 0.0033 'International Tables Vol C Tables 4.2.6.8 and 6.1.1.4'
O O 0.0106 0.0060 'International Tables Vol C Tables 4.2.6.8 and 6.1.1.4'
Zn Zn 0.2839 1.4301 'International Tables Vol C Tables 4.2.6.8 and 6.1.1.4'
H H 0.0000 0.0000 'International Tables Vol C Tables 4.2.6.8 and 6.1.1.4'

loop_
_geom_angle_atom_site_label_1
_geom_angle_atom_site_label_2
_geom_angle_atom_site_label_3
_geom_angle
_geom_angle_site_symmetry_1
_geom_angle_site_symmetry_3
O1 Zn1 O1 129.51(17) 3 .
O1 Zn1 N1 109.93(13) 3 3
O1 Zn1 N1 100.64(12) . 3
O1 Zn1 N1 100.64(12) 3 .
O1 Zn1 N1 109.93(13) . .
N1 Zn1 N1 103.93(17) 3 .
C10 O1 Zn1 109.4(3) . .
N1 C1 C4 123.2(3) . .
C2 C2 C5 125.1(5) 5_756 .
C1 N1 C11 116.8(3) . .
C1 N1 Zn1 123.8(2) . .
C11 N1 Zn1 117.6(3) . .
C6 C3 C6 123.9(5) 2 .
C6 C3 N2 118.0(2) 2 .
C6 C3 N2 118.0(2) . .
C1 C4 C5 119.5(3) . .
C8 C5 C4 116.8(3) . .
C8 C5 C2 123.3(4) . .
C4 C5 C2 119.9(3) . .
C3 C6 C9 118.2(4) . .
O3 N2 O3 123.4(6) . 2
O3 N2 C3 118.3(3) . .
O3 N2 C3 118.3(3) 2 .
C9 C7 C9 121.3(5) . 2
C11 C8 C5 119.7(4) . .
C6 C9 C7 119.2(4) . .
C6 C9 C10 121.3(4) . .
C7 C9 C10 119.4(4) . .
O2 C10 O1 123.7(4) . .
O2 C10 C9 119.4(3) . .
O1 C10 C9 116.8(4) . .
N1 C11 C8 123.9(4) . .

loop_
_geom_bond_atom_site_label_1
_geom_bond_atom_site_label_2
_geom_bond_distance
_geom_bond_site_symmetry_2
Zn1 O1 1.941(3) 3
Zn1 O1 1.941(3) .
Zn1 N1 2.041(3) 3
Zn1 N1 2.041(3) .
O1 C10 1.264(5) .
O2 C10 1.249(5) .
C1 N1 1.333(4) .
C1 C4 1.385(5) .
C2 C2 1.330(7) 5_756
C2 C5 1.456(5) .
N1 C11 1.340(5) .
C3 C6 1.370(5) 2
C3 C6 1.370(5) .
C3 N2 1.469(7) .
C4 C5 1.395(5) .
C5 C8 1.387(5) .
C6 C9 1.382(5) .
N2 O3 1.220(4) .
N2 O3 1.220(4) 2
C7 C9 1.391(5) .
C7 C9 1.392(5) 2
C8 C11 1.367(6) .
C9 C10 1.505(6) .

loop_
_geom_torsion_atom_site_label_1
_geom_torsion_atom_site_label_2
_geom_torsion_atom_site_label_3
_geom_torsion_atom_site_label_4
_geom_torsion
_geom_torsion_site_symmetry_1
_geom_torsion_site_symmetry_4
O1 Zn1 O1 C10 -67.7(3) 3 .
N1 Zn1 O1 C10 165.1(3) 3 .
N1 Zn1 O1 C10 55.9(3) . .
C4 C1 N1 C11 -0.9(6) . .
C4 C1 N1 Zn1 163.4(3) . .
O1 Zn1 N1 C1 5.0(3) 3 .
O1 Zn1 N1 C1 -134.2(3) . .
N1 Zn1 N1 C1 118.8(3) 3 .
O1 Zn1 N1 C11 169.2(3) 3 .
O1 Zn1 N1 C11 30.0(3) . .
N1 Zn1 N1 C11 -77.0(3) 3 .
N1 C1 C4 C5 -1.0(6) . .
C1 C4 C5 C8 2.4(6) . .
C1 C4 C5 C2 -175.9(3) . .
C2 C2 C5 C8 -4.7(8) 5_756 .
C2 C2 C5 C4 173.4(5) 5_756 .
C6 C3 C6 C9 0.2(3) 2 .
N2 C3 C6 C9 -179.8(3) . .
C6 C3 N2 O3 4.2(3) 2 .
C6 C3 N2 O3 -175.8(3) . .
C6 C3 N2 O3 -175.8(3) 2 2
C6 C3 N2 O3 4.2(3) . 2
C4 C5 C8 C11 -2.0(6) . .
C2 C5 C8 C11 176.2(4) . .
C3 C6 C9 C7 -0.3(5) . .
C3 C6 C9 C10 179.3(3) . .
C9 C7 C9 C6 0.2(3) 2 .
C9 C7 C9 C10 -179.5(4) 2 .
Zn1 O1 C10 O2 4.4(5) . .
Zn1 O1 C10 C9 -173.7(3) . .
C6 C9 C10 O2 175.4(4) . .
C7 C9 C10 O2 -4.9(6) . .
C6 C9 C10 O1 -6.4(6) . .
C7 C9 C10 O1 173.3(3) . .
C1 N1 C11 C8 1.3(7) . .
Zn1 N1 C11 C8 -164.0(4) . .
C5 C8 C11 N1 0.2(8) . .
